data_7008182
loop_
_publ_author_name
'Fourmigu\'e, Marc'
'Avarvari, Narcis'

_publ_section_title
;
 A series of neutral radical CpNi(dithiolene). complexes.
;
_journal_issue 8
_journal_name_full 'Dalton transactions (Cambridge, England : 2003)'
_journal_page_first 1365
_journal_page_last 1371
_journal_paper_doi 10.1039/b418756n
_journal_year 2005
_chemical_formula_sum 'C8 H5 Ni S5'
_chemical_formula_weight 320.13
_chemical_name_common CpNi(dmit)
_chemical_name_systematic
;
?
;
_space_group_IT_number 4
_symmetry_cell_setting monoclinic
_symmetry_space_group_name_Hall 'P 2yb'
_symmetry_space_group_name_H-M 'P 1 21 1'
_atom_sites_solution_hydrogens geom
_atom_sites_solution_primary direct
_atom_sites_solution_secondary difmap
_audit_creation_method SHELXL-97
_cell_angle_alpha 90.00
_cell_angle_beta 97.86(3)
_cell_angle_gamma 90.00
_cell_formula_units_Z 2
_cell_length_a 5.9185(14)
_cell_length_b 7.9334(12)
_cell_length_c 11.732(3)
_cell_measurement_reflns_used 1974
_cell_measurement_temperature 293(2)
_cell_measurement_theta_max 24.95
_cell_measurement_theta_min 1.75
_cell_volume 545.7(2)
_computing_cell_refinement 'CELL, Stoe-IPDS'
_computing_data_collection 'EXPOSE, Stoe-IPDS'
_computing_data_reduction 'INTEGRATE, Stoe-IPDS'
_computing_structure_refinement 'SHELXL-97 (Sheldrick, 1997)'
_computing_structure_solution 'SHELXS-97 (Sheldrick, 1997)'
_diffrn_ambient_temperature 293(2)
_diffrn_detector_area_resol_mean 6.66
_diffrn_measured_fraction_theta_full 0.983
_diffrn_measured_fraction_theta_max 0.983
_diffrn_measurement_device_type 'Stoe IPDS'
_diffrn_measurement_method 'oscillation, phi incr. 2 deg.'
_diffrn_radiation_monochromator graphite
_diffrn_radiation_source 'fine-focus sealed tube'
_diffrn_radiation_type MoK\a
_diffrn_radiation_wavelength 0.71073
_diffrn_reflns_av_R_equivalents 0.0772
_diffrn_reflns_av_sigmaI/netI 0.1509
_diffrn_reflns_limit_h_max 7
_diffrn_reflns_limit_h_min -7
_diffrn_reflns_limit_k_max 9
_diffrn_reflns_limit_k_min -8
_diffrn_reflns_limit_l_max 14
_diffrn_reflns_limit_l_min -14
_diffrn_reflns_number 4152
_diffrn_reflns_theta_full 25.92
_diffrn_reflns_theta_max 25.92
_diffrn_reflns_theta_min 1.75
_exptl_absorpt_coefficient_mu 2.685
_exptl_absorpt_correction_T_max 0.7736
_exptl_absorpt_correction_T_min 0.7566
_exptl_absorpt_correction_type multi-scan
_exptl_absorpt_process_details
;
[c.f. r.h. blessing, acta cryst. (1995), a51, 33-38]
;
_exptl_crystal_colour black
_exptl_crystal_density_diffrn 1.948
_exptl_crystal_density_method 'not measured'
_exptl_crystal_description platelet
_exptl_crystal_F_000 322
_exptl_crystal_size_max 0.15
_exptl_crystal_size_mid 0.15
_exptl_crystal_size_min 0.01
_refine_diff_density_max 0.391
_refine_diff_density_min -0.356
_refine_diff_density_rms 0.095
_refine_ls_abs_structure_details 'Flack H D (1983), Acta Cryst. A39, 876-881'
_refine_ls_abs_structure_Flack 0.02(3)
_refine_ls_extinction_method none
_refine_ls_goodness_of_fit_ref 0.737
_refine_ls_hydrogen_treatment constr
_refine_ls_matrix_type full
_refine_ls_number_parameters 127
_refine_ls_number_reflns 1949
_refine_ls_number_restraints 1
_refine_ls_restrained_S_all 0.737
_refine_ls_R_factor_all 0.0952
_refine_ls_R_factor_gt 0.0386
_refine_ls_shift/su_max 0.028
_refine_ls_shift/su_mean 0.006
_refine_ls_structure_factor_coef Fsqd
_refine_ls_weighting_details 'calc w=1/[\s^2^(Fo^2^)+(0.0070P)^2^+0.0000P] where P=(Fo^2^+2Fc^2^)/3'
_refine_ls_weighting_scheme calc
_refine_ls_wR_factor_gt 0.0580
_refine_ls_wR_factor_ref 0.0687
_reflns_number_gt 1101
_reflns_number_total 1949
_reflns_threshold_expression >2sigma(I)
_cod_data_source_file b418756n.txt
_cod_data_source_block mf297
_cod_original_sg_symbol_H-M P2(1)
_cod_database_code 7008182

loop_
_symmetry_equiv_pos_as_xyz
'x, y, z'
'-x, y+1/2, -z'

loop_
_atom_site_label
_atom_site_type_symbol
_atom_site_fract_x
_atom_site_fract_y
_atom_site_fract_z
_atom_site_U_iso_or_equiv
_atom_site_adp_type
_atom_site_occupancy
_atom_site_symmetry_multiplicity
_atom_site_calc_flag
_atom_site_refinement_flags
_atom_site_disorder_assembly
_atom_site_disorder_group
Ni1 Ni 1.06087(17) 0.32550(16) 0.27132(8) 0.0353(3) Uani 1 1 d . . .
S1 S 0.9379(3) 0.2449(3) 0.42552(17) 0.0427(6) Uani 1 1 d . . .
S2 S 1.3751(4) 0.4247(3) 0.35771(16) 0.0439(6) Uani 1 1 d . . .
S3 S 1.1649(3) 0.2596(3) 0.67272(15) 0.0404(6) Uani 1 1 d . . .
S4 S 1.5663(3) 0.4188(3) 0.61119(17) 0.0420(6) Uani 1 1 d . . .
S5 S 1.5475(3) 0.3315(5) 0.85683(14) 0.0503(6) Uani 1 1 d . . .
C1 C 1.1642(11) 0.2955(12) 0.5273(5) 0.025(2) Uani 1 1 d . . .
C2 C 1.3536(14) 0.3726(9) 0.5000(5) 0.030(3) Uani 1 1 d . . .
C3 C 1.4312(13) 0.3360(19) 0.7200(6) 0.0383(19) Uani 1 1 d . . .
C4 C 0.785(2) 0.244(2) 0.1556(9) 0.063(4) Uani 1 1 d . . .
H4 H 0.6569 0.1952 0.1795 0.076 Uiso 1 1 calc R . .
C5 C 0.813(2) 0.4101(19) 0.1388(9) 0.061(3) Uani 1 1 d . . .
H5 H 0.7056 0.4935 0.1458 0.073 Uiso 1 1 calc R . .
C6 C 1.034(3) 0.436(2) 0.1086(8) 0.099(6) Uani 1 1 d . . .
H6 H 1.1039 0.5377 0.0941 0.119 Uiso 1 1 calc R . .
C7 C 1.1253(19) 0.268(3) 0.1056(9) 0.079(5) Uani 1 1 d . . .
H7 H 1.2692 0.2411 0.0876 0.095 Uiso 1 1 calc R . .
C8 C 0.975(2) 0.1584(17) 0.1322(8) 0.064(3) Uani 1 1 d . . .
H8 H 0.9934 0.0420 0.1348 0.077 Uiso 1 1 calc R . .

loop_
_atom_site_aniso_label
_atom_site_aniso_U_11
_atom_site_aniso_U_22
_atom_site_aniso_U_33
_atom_site_aniso_U_23
_atom_site_aniso_U_13
_atom_site_aniso_U_12
Ni1 0.0354(6) 0.0423(8) 0.0268(5) 0.0005(7) -0.0009(4) 0.0017(8)
S1 0.0316(11) 0.0592(17) 0.0360(12) 0.0037(12) 0.0001(9) -0.0133(12)
S2 0.0409(13) 0.0635(18) 0.0271(11) 0.0062(12) 0.0037(9) -0.0121(13)
S3 0.0404(12) 0.0505(18) 0.0297(11) 0.0054(11) 0.0024(9) -0.0045(12)
S4 0.0353(12) 0.0549(16) 0.0336(11) -0.0006(12) -0.0033(9) -0.0113(12)
S5 0.0580(14) 0.0572(17) 0.0315(11) 0.0004(16) -0.0091(10) -0.0017(19)
C1 0.023(4) 0.023(7) 0.030(4) 0.001(4) 0.007(3) 0.004(4)
C2 0.052(5) 0.016(7) 0.021(4) 0.003(3) 0.004(3) -0.007(4)
C3 0.033(4) 0.033(5) 0.048(4) -0.015(6) 0.003(3) 0.009(6)
C4 0.041(7) 0.101(13) 0.045(6) -0.006(8) 0.000(5) -0.005(8)
C5 0.086(9) 0.037(8) 0.049(7) 0.007(6) -0.030(6) 0.011(8)
C6 0.174(16) 0.109(14) 0.006(5) 0.024(7) -0.020(7) -0.100(13)
C7 0.043(6) 0.152(16) 0.040(6) -0.003(7) -0.003(4) 0.015(9)
C8 0.073(9) 0.071(9) 0.040(6) -0.011(6) -0.020(6) -0.006(7)

loop_
_atom_type_symbol
_atom_type_description
_atom_type_scat_dispersion_real
_atom_type_scat_dispersion_imag
_atom_type_scat_source
C C 0.0033 0.0016 'International Tables Vol C Tables 4.2.6.8 and 6.1.1.4'
H H 0.0000 0.0000 'International Tables Vol C Tables 4.2.6.8 and 6.1.1.4'
Ni Ni 0.3393 1.1124 'International Tables Vol C Tables 4.2.6.8 and 6.1.1.4'
S S 0.1246 0.1234 'International Tables Vol C Tables 4.2.6.8 and 6.1.1.4'

loop_
_geom_angle_atom_site_label_1
_geom_angle_atom_site_label_2
_geom_angle_atom_site_label_3
_geom_angle
_geom_angle_site_symmetry_1
_geom_angle_site_symmetry_3
_geom_angle_publ_flag
C4 Ni1 C7 63.2(4) . . ?
C4 Ni1 C5 37.6(3) . . ?
C7 Ni1 C5 64.9(5) . . ?
C4 Ni1 C6 65.1(5) . . ?
C7 Ni1 C6 40.5(5) . . ?
C5 Ni1 C6 39.6(5) . . ?
C4 Ni1 C8 38.2(4) . . ?
C7 Ni1 C8 36.5(5) . . ?
C5 Ni1 C8 63.7(5) . . ?
C6 Ni1 C8 65.0(5) . . ?
C4 Ni1 S1 97.6(3) . . ?
C7 Ni1 S1 148.4(6) . . ?
C5 Ni1 S1 116.0(4) . . ?
C6 Ni1 S1 155.2(6) . . ?
C8 Ni1 S1 113.1(4) . . ?
C4 Ni1 S2 167.6(3) . . ?
C7 Ni1 S2 105.3(4) . . ?
C5 Ni1 S2 135.0(4) . . ?
C6 Ni1 S2 103.3(4) . . ?
C8 Ni1 S2 134.3(4) . . ?
S1 Ni1 S2 94.79(9) . . ?
C1 S1 Ni1 101.3(3) . . ?
C2 S2 Ni1 101.2(3) . . ?
C3 S3 C1 98.0(4) . . ?
C3 S4 C2 96.6(4) . . ?
C2 C1 S1 122.3(5) . . ?
C2 C1 S3 114.7(5) . . ?
S1 C1 S3 123.0(4) . . ?
C1 C2 S4 117.3(5) . . ?
C1 C2 S2 120.4(5) . . ?
S4 C2 S2 122.3(5) . . ?
S5 C3 S3 123.3(6) . . ?
S5 C3 S4 123.4(6) . . ?
S3 C3 S4 113.3(4) . . ?
C5 C4 C8 109.7(14) . . ?
C5 C4 Ni1 72.0(8) . . ?
C8 C4 Ni1 72.2(6) . . ?
C4 C5 C6 108.5(14) . . ?
C4 C5 Ni1 70.4(7) . . ?
C6 C5 Ni1 69.9(6) . . ?
C5 C6 C7 103.4(12) . . ?
C5 C6 Ni1 70.5(6) . . ?
C7 C6 Ni1 69.5(7) . . ?
C8 C7 C6 109.8(12) . . ?
C8 C7 Ni1 72.9(7) . . ?
C6 C7 Ni1 70.0(7) . . ?
C7 C8 C4 108.6(15) . . ?
C7 C8 Ni1 70.6(7) . . ?
C4 C8 Ni1 69.6(7) . . ?

loop_
_geom_bond_atom_site_label_1
_geom_bond_atom_site_label_2
_geom_bond_distance
_geom_bond_site_symmetry_2
_geom_bond_publ_flag
Ni1 C4 2.077(11) . ?
Ni1 C7 2.082(11) . ?
Ni1 C5 2.096(10) . ?
Ni1 C6 2.088(10) . ?
Ni1 C8 2.110(11) . ?
Ni1 S1 2.138(2) . ?
Ni1 S2 2.143(2) . ?
S1 C1 1.716(7) . ?
S2 C2 1.741(7) . ?
S3 C3 1.708(9) . ?
S3 C1 1.729(7) . ?
S4 C3 1.726(10) . ?
S4 C2 1.724(7) . ?
S5 C3 1.659(7) . ?
C1 C2 1.354(8) . ?
C4 C5 1.343(13) . ?
C4 C8 1.371(16) . ?
C5 C6 1.417(19) . ?
C6 C7 1.442(17) . ?
C7 C8 1.313(17) . ?
